data_1550698
loop_
_publ_author_name
'Shi, Donglei'
'Chen, Shuqiang'
'Dong, Biao'
'Zhang, Yanhui'
'Sheng, Chunquan'
'James, Tony D.'
'Guo, Yuan'

_publ_section_title
;
 Evaluation of HOCl-generating anticancer agents by an ultrasensitive
 dual-mode fluorescent probe
;
_journal_name_full 'Chemical Science'
_journal_paper_doi 10.1039/C9SC00180H
_journal_year 2019
_chemical_formula_moiety 'C19 H14 N2 O4 S'
_chemical_formula_sum 'C19 H14 N2 O4 S'
_chemical_formula_weight 366.38
_space_group_crystal_system triclinic
_space_group_IT_number 2
_space_group_name_Hall '-P 1'
_space_group_name_H-M_alt 'P -1'
_symmetry_space_group_name_Hall '-P 1'
_symmetry_space_group_name_H-M 'P -1'
_atom_sites_solution_hydrogens geom
_audit_creation_date 2017-11-21
_audit_creation_method
;
Olex2 1.2-beta
(compiled 2016.09.09 svn.r3337 for OlexSys, GUI svn.r5227)
;
_audit_update_record
;
2018-08-24 deposited with the CCDC.    2019-03-04 downloaded from the CCDC.
;
_cell_angle_alpha 111.892(6)
_cell_angle_beta 94.737(6)
_cell_angle_gamma 110.387(4)
_cell_formula_units_Z 2
_cell_length_a 8.087(2)
_cell_length_b 9.953(3)
_cell_length_c 12.356(5)
_cell_measurement_reflns_used 1103
_cell_measurement_temperature 296.15
_cell_measurement_theta_max 22.53
_cell_measurement_theta_min 2.77
_cell_volume 838.8(5)
_computing_cell_refinement 'SAINT v7.68A (Bruker, 2009)'
_computing_data_reduction 'SAINT v7.68A (Bruker, 2009)'
_computing_molecular_graphics 'Olex2 (Dolomanov et al., 2009)'
_computing_publication_material 'Olex2 (Dolomanov et al., 2009)'
_computing_structure_refinement 'ShelXL (Sheldrick, 2015)'
_diffrn_ambient_temperature 296.15
_diffrn_measured_fraction_theta_full 0.987
_diffrn_measured_fraction_theta_max 0.970
_diffrn_measurement_device_type 'Bruker APEX-II CCD'
_diffrn_measurement_method '\f and \w scans'
_diffrn_radiation_monochromator graphite
_diffrn_radiation_type MoK\a
_diffrn_radiation_wavelength 0.71073
_diffrn_reflns_av_R_equivalents 0.0273
_diffrn_reflns_av_unetI/netI 0.0537
_diffrn_reflns_Laue_measured_fraction_full 0.987
_diffrn_reflns_Laue_measured_fraction_max 0.970
_diffrn_reflns_limit_h_max 9
_diffrn_reflns_limit_h_min -9
_diffrn_reflns_limit_k_max 11
_diffrn_reflns_limit_k_min -12
_diffrn_reflns_limit_l_max 13
_diffrn_reflns_limit_l_min -15
_diffrn_reflns_number 4597
_diffrn_reflns_point_group_measured_fraction_full 0.987
_diffrn_reflns_point_group_measured_fraction_max 0.970
_diffrn_reflns_theta_full 25.242
_diffrn_reflns_theta_max 26.180
_diffrn_reflns_theta_min 2.771
_diffrn_standards_number 0
_exptl_absorpt_coefficient_mu 0.221
_exptl_absorpt_correction_T_max 0.7453
_exptl_absorpt_correction_T_min 0.6587
_exptl_absorpt_correction_type multi-scan
_exptl_absorpt_process_details
;
SADABS-2008/1 (Bruker,2008) was used for absorption correction.
wR2(int) was 0.0721 before and 0.0376 after correction.
The Ratio of minimum to maximum transmission is 0.8838.
The \l/2 correction factor is 0.0015.
;
_exptl_crystal_colour colourless
_exptl_crystal_colour_primary colourless
_exptl_crystal_density_diffrn 1.451
_exptl_crystal_description plate
_exptl_crystal_F_000 380
_exptl_crystal_size_max 0.368
_exptl_crystal_size_mid 0.276
_exptl_crystal_size_min 0.154
_refine_diff_density_max 0.190
_refine_diff_density_min -0.214
_refine_diff_density_rms 0.045
_refine_ls_extinction_coef 0.027(4)
_refine_ls_extinction_expression Fc^*^=kFc[1+0.001xFc^2^\l^3^/sin(2\q)]^-1/4^
_refine_ls_extinction_method 'SHELXL-2016/6 (Sheldrick 2016)'
_refine_ls_goodness_of_fit_ref 1.011
_refine_ls_hydrogen_treatment constr
_refine_ls_matrix_type full
_refine_ls_number_parameters 257
_refine_ls_number_reflns 3261
_refine_ls_number_restraints 0
_refine_ls_restrained_S_all 1.011
_refine_ls_R_factor_all 0.0797
_refine_ls_R_factor_gt 0.0493
_refine_ls_shift/su_max 0.000
_refine_ls_shift/su_mean 0.000
_refine_ls_structure_factor_coef Fsqd
_refine_ls_weighting_details 'w=1/[\s^2^(Fo^2^)+(0.0644P)^2^] where P=(Fo^2^+2Fc^2^)/3'
_refine_ls_weighting_scheme calc
_refine_ls_wR_factor_gt 0.1173
_refine_ls_wR_factor_ref 0.1359
_reflns_Friedel_coverage 0.000
_reflns_number_gt 2136
_reflns_number_total 3261
_reflns_threshold_expression 'I > 2\s(I)'
_cod_data_source_file c9sc00180h2.cif
_cod_data_source_block xb0783
_cod_database_code 1550698
_shelx_space_group_comment
;
The symmetry employed for this shelxl refinement is uniquely defined
by the following loop, which should always be used as a source of
symmetry information in preference to the above space-group names.
They are only intended as comments.
;
_shelx_estimated_absorpt_t_max 0.967
_shelx_estimated_absorpt_t_min 0.923
_olex2_refinement_description
;
1. Fixed Uiso
 At 1.2 times of:
  All C(H) groups
 At 1.5 times of:
  All C(H,H,H) groups
2. Others
 Sof(O4A)=Sof(N2A)=1-FVAR(1)
 Sof(O4)=Sof(N2)=FVAR(1)
3.a Aromatic/amide H refined with riding coordinates:
 C5(H5), C6(H6), C9(H9), C12(H12), C15(H15), C16(H16), C17(H17), C18(H18)
3.b Idealised Me refined as rotating group:
 C1(H1A,H1B,H1C), C2(H2A,H2B,H2C)
;
_shelx_shelxl_version_number 2016/6
_olex2_submission_special_instructions 'No special instructions were received'

loop_
_space_group_symop_operation_xyz
'x, y, z'
'-x, -y, -z'

loop_
_atom_site_label
_atom_site_type_symbol
_atom_site_fract_x
_atom_site_fract_y
_atom_site_fract_z
_atom_site_U_iso_or_equiv
_atom_site_adp_type
_atom_site_occupancy
_atom_site_site_symmetry_order
_atom_site_calc_flag
_atom_site_refinement_flags_posn
_atom_site_refinement_flags_occupancy
_atom_site_disorder_assembly
_atom_site_disorder_group
S1 S 0.44851(10) 0.64622(10) 0.45384(8) 0.0830(3) Uani 1 1 d . . . .
N1 N 0.3561(3) 0.5826(2) 0.2224(2) 0.0684(6) Uani 1 1 d . . . .
O4 O -0.113(4) 1.202(2) 0.9752(19) 0.052(3) Uani 0.52(2) 1 d . P A 1
O1 O 0.2724(2) 0.75935(17) 0.34546(13) 0.0601(5) Uani 1 1 d . . . .
O2 O 0.1682(2) 1.12059(17) 0.68004(13) 0.0545(4) Uani 1 1 d . . . .
O3 O 0.1439(3) 1.2998(2) 0.84041(17) 0.0844(6) Uani 1 1 d . . . .
N2 N -0.206(3) 0.957(3) 0.933(2) 0.051(4) Uani 0.52(2) 1 d . P A 1
C1 C 0.2584(5) 0.5932(4) 0.1231(3) 0.0909(10) Uani 1 1 d . . . .
H1A H 0.165673 0.628421 0.148131 0.136 Uiso 1 1 calc GR . . .
H1B H 0.203338 0.490651 0.055726 0.136 Uiso 1 1 calc GR . . .
H1C H 0.341975 0.667449 0.100292 0.136 Uiso 1 1 calc GR . . .
C2 C 0.4520(5) 0.4785(4) 0.1903(4) 0.1186(14) Uani 1 1 d . . . .
H2A H 0.542795 0.506961 0.259540 0.178 Uiso 1 1 calc GR . . .
H2B H 0.509218 0.489835 0.127344 0.178 Uiso 1 1 calc GR . . .
H2C H 0.366829 0.370323 0.163098 0.178 Uiso 1 1 calc GR . . .
C3 C 0.3559(3) 0.6581(3) 0.3359(2) 0.0536(6) Uani 1 1 d . . . .
C4 C 0.1773(3) 0.7866(3) 0.4350(2) 0.0497(6) Uani 1 1 d . . . .
C5 C 0.0368(3) 0.6596(3) 0.4372(2) 0.0570(6) Uani 1 1 d . . . .
H5 H 0.009644 0.556360 0.381937 0.068 Uiso 1 1 calc R . . .
C6 C -0.0612(3) 0.6873(3) 0.5211(2) 0.0552(6) Uani 1 1 d . . . .
H6 H -0.156864 0.602618 0.522149 0.066 Uiso 1 1 calc R . . .
C7 C -0.0194(3) 0.8425(3) 0.60585(19) 0.0473(5) Uani 1 1 d . . . .
C8 C 0.1196(3) 0.9663(2) 0.59844(19) 0.0446(5) Uani 1 1 d . . . .
C9 C 0.2199(3) 0.9410(3) 0.51332(19) 0.0494(6) Uani 1 1 d . . . .
H9 H 0.312490 1.025140 0.509304 0.059 Uiso 1 1 calc R . . .
C10 C 0.0896(3) 1.1607(3) 0.7760(2) 0.0561(6) Uani 1 1 d . . . .
C11 C -0.0490(3) 1.0301(3) 0.7884(2) 0.0511(6) Uani 1 1 d . . . .
C12 C -0.1026(3) 0.8799(3) 0.7039(2) 0.0521(6) Uani 1 1 d . . . .
H12 H -0.196537 0.798435 0.709873 0.063 Uiso 1 1 calc R . . .
C13 C -0.1215(3) 1.0616(4) 0.8947(2) 0.0576(6) Uani 1 1 d . . . .
C14 C -0.1919(3) 1.1779(3) 1.0566(2) 0.0577(6) Uani 1 1 d . . . .
C15 C -0.2200(4) 1.2839(4) 1.1556(2) 0.0774(8) Uani 1 1 d . . . .
H15 H -0.175103 1.391762 1.174770 0.093 Uiso 1 1 calc R . . .
C16 C -0.3174(4) 1.2215(4) 1.2239(2) 0.0823(9) Uani 1 1 d . . . .
H16 H -0.339209 1.288884 1.291376 0.099 Uiso 1 1 calc R . . .
C17 C -0.3841(4) 1.0613(4) 1.1952(3) 0.0761(8) Uani 1 1 d . . . .
H17 H -0.448292 1.023644 1.244388 0.091 Uiso 1 1 calc R . . .
C18 C -0.3578(3) 0.9556(3) 1.0953(3) 0.0677(7) Uani 1 1 d . . . .
H18 H -0.404115 0.847456 1.075090 0.081 Uiso 1 1 calc R . . .
C19 C -0.2595(3) 1.0189(3) 1.0272(2) 0.0553(6) Uani 1 1 d . . . .
O4A O -0.219(3) 0.933(3) 0.913(2) 0.053(4) Uani 0.48(2) 1 d . P A 2
N2A N -0.086(5) 1.209(3) 0.965(3) 0.067(7) Uani 0.48(2) 1 d . P A 2

loop_
_atom_site_aniso_label
_atom_site_aniso_U_11
_atom_site_aniso_U_22
_atom_site_aniso_U_33
_atom_site_aniso_U_23
_atom_site_aniso_U_13
_atom_site_aniso_U_12
S1 0.0610(5) 0.1057(7) 0.1086(7) 0.0742(5) 0.0200(4) 0.0330(4)
N1 0.0806(15) 0.0494(12) 0.0803(16) 0.0267(11) 0.0384(13) 0.0295(11)
O4 0.057(5) 0.049(4) 0.056(7) 0.025(4) 0.022(4) 0.024(3)
O1 0.0837(12) 0.0562(10) 0.0541(10) 0.0268(8) 0.0248(9) 0.0387(9)
O2 0.0646(10) 0.0391(9) 0.0523(9) 0.0149(7) 0.0178(8) 0.0171(8)
O3 0.1065(15) 0.0444(11) 0.0761(13) 0.0085(10) 0.0389(12) 0.0170(11)
N2 0.051(5) 0.034(4) 0.061(10) 0.015(6) 0.000(5) 0.017(3)
C1 0.115(3) 0.077(2) 0.0595(18) 0.0238(16) 0.0262(17) 0.0213(19)
C2 0.142(3) 0.085(2) 0.174(4) 0.061(2) 0.104(3) 0.075(2)
C3 0.0492(13) 0.0421(13) 0.0689(16) 0.0256(12) 0.0160(12) 0.0159(11)
C4 0.0589(14) 0.0495(14) 0.0457(13) 0.0209(11) 0.0119(11) 0.0275(12)
C5 0.0615(15) 0.0415(14) 0.0554(15) 0.0126(11) 0.0075(12) 0.0176(12)
C6 0.0497(13) 0.0423(13) 0.0616(15) 0.0185(12) 0.0050(12) 0.0117(11)
C7 0.0416(12) 0.0451(13) 0.0486(13) 0.0168(11) 0.0045(10) 0.0157(10)
C8 0.0486(13) 0.0377(12) 0.0430(12) 0.0136(10) 0.0040(10) 0.0181(10)
C9 0.0529(13) 0.0440(13) 0.0501(13) 0.0220(11) 0.0101(11) 0.0170(11)
C10 0.0635(15) 0.0508(15) 0.0496(14) 0.0165(12) 0.0127(12) 0.0242(13)
C11 0.0506(13) 0.0496(14) 0.0489(13) 0.0186(12) 0.0068(11) 0.0200(12)
C12 0.0412(12) 0.0549(15) 0.0599(15) 0.0283(12) 0.0077(11) 0.0167(11)
C13 0.0485(14) 0.0698(19) 0.0526(15) 0.0236(15) 0.0081(12) 0.0259(14)
C14 0.0540(14) 0.0678(18) 0.0473(14) 0.0230(13) 0.0105(12) 0.0228(13)
C15 0.0808(19) 0.0757(19) 0.0562(16) 0.0134(15) 0.0133(15) 0.0273(16)
C16 0.0726(19) 0.115(3) 0.0476(16) 0.0213(17) 0.0113(14) 0.0407(19)
C17 0.0505(15) 0.125(3) 0.0632(18) 0.0520(19) 0.0132(13) 0.0349(18)
C18 0.0503(14) 0.085(2) 0.0730(18) 0.0426(16) 0.0128(13) 0.0251(14)
C19 0.0478(14) 0.0688(18) 0.0517(15) 0.0260(13) 0.0100(12) 0.0270(13)
O4A 0.046(5) 0.064(9) 0.039(5) 0.014(6) 0.015(4) 0.018(5)
N2A 0.071(11) 0.076(10) 0.043(5) 0.020(5) 0.028(6) 0.020(6)

loop_
_atom_type_symbol
_atom_type_description
_atom_type_scat_dispersion_real
_atom_type_scat_dispersion_imag
_atom_type_scat_source
C C 0.0033 0.0016 'International Tables Vol C Tables 4.2.6.8 and 6.1.1.4'
H H 0.0000 0.0000 'International Tables Vol C Tables 4.2.6.8 and 6.1.1.4'
N N 0.0061 0.0033 'International Tables Vol C Tables 4.2.6.8 and 6.1.1.4'
O O 0.0106 0.0060 'International Tables Vol C Tables 4.2.6.8 and 6.1.1.4'
S S 0.1246 0.1234 'International Tables Vol C Tables 4.2.6.8 and 6.1.1.4'

loop_
_geom_angle_atom_site_label_1
_geom_angle_atom_site_label_2
_geom_angle_atom_site_label_3
_geom_angle
C1 N1 C2 116.6(3)
C3 N1 C1 123.0(2)
C3 N1 C2 120.4(3)
C14 O4 C13 108.5(15)
C3 O1 C4 117.94(17)
C8 O2 C10 122.78(18)
C19 N2 C13 111.7(15)
N1 C1 H1A 109.5
N1 C1 H1B 109.5
N1 C1 H1C 109.5
H1A C1 H1B 109.5
H1A C1 H1C 109.5
H1B C1 H1C 109.5
N1 C2 H2A 109.5
N1 C2 H2B 109.5
N1 C2 H2C 109.5
H2A C2 H2B 109.5
H2A C2 H2C 109.5
H2B C2 H2C 109.5
N1 C3 S1 127.49(19)
N1 C3 O1 110.0(2)
O1 C3 S1 122.42(18)
C5 C4 O1 119.5(2)
C9 C4 O1 118.0(2)
C9 C4 C5 122.3(2)
C4 C5 H5 120.3
C6 C5 C4 119.4(2)
C6 C5 H5 120.3
C5 C6 H6 119.7
C5 C6 C7 120.6(2)
C7 C6 H6 119.7
C6 C7 C12 123.9(2)
C8 C7 C6 118.0(2)
C8 C7 C12 117.9(2)
O2 C8 C7 120.55(19)
O2 C8 C9 117.06(19)
C9 C8 C7 122.3(2)
C4 C9 C8 117.3(2)
C4 C9 H9 121.4
C8 C9 H9 121.4
O2 C10 C11 116.8(2)
O3 C10 O2 116.1(2)
O3 C10 C11 127.1(2)
C12 C11 C10 119.7(2)
C12 C11 C13 120.4(2)
C13 C11 C10 119.8(2)
C7 C12 H12 119.0
C11 C12 C7 122.0(2)
C11 C12 H12 119.0
O4 C13 C11 128.4(12)
N2 C13 O4 105.7(15)
N2 C13 C11 125.9(10)
O4A C13 C11 116.2(10)
N2A C13 C11 118.3(16)
N2A C13 O4A 125.6(18)
O4 C14 C15 129.7(7)
O4 C14 C19 108.2(8)
C15 C14 N2A 129.4(11)
C19 C14 C15 121.9(3)
C19 C14 N2A 108.6(10)
C14 C15 H15 121.8
C16 C15 C14 116.4(3)
C16 C15 H15 121.8
C15 C16 H16 119.1
C15 C16 C17 121.7(3)
C17 C16 H16 119.1
C16 C17 H17 119.2
C18 C17 C16 121.6(3)
C18 C17 H17 119.2
C17 C18 H18 121.8
C19 C18 C17 116.5(3)
C19 C18 H18 121.8
N2 C19 C14 105.6(10)
N2 C19 C18 132.5(10)
C14 C19 C18 121.8(3)
C14 C19 O4A 110.3(8)
C18 C19 O4A 127.8(8)
C13 O4A C19 97.4(14)
C13 N2A C14 98(2)

loop_
_geom_bond_atom_site_label_1
_geom_bond_atom_site_label_2
_geom_bond_distance
S1 C3 1.646(3)
N1 C1 1.461(4)
N1 C2 1.461(3)
N1 C3 1.322(3)
O4 C13 1.351(19)
O4 C14 1.29(3)
O1 C3 1.372(2)
O1 C4 1.397(3)
O2 C8 1.375(2)
O2 C10 1.385(3)
O3 C10 1.200(2)
N2 C13 1.31(2)
N2 C19 1.28(2)
C1 H1A 0.9600
C1 H1B 0.9600
C1 H1C 0.9600
C2 H2A 0.9600
C2 H2B 0.9600
C2 H2C 0.9600
C4 C5 1.386(3)
C4 C9 1.372(3)
C5 H5 0.9300
C5 C6 1.361(3)
C6 H6 0.9300
C6 C7 1.403(3)
C7 C8 1.388(3)
C7 C12 1.425(3)
C8 C9 1.383(3)
C9 H9 0.9300
C10 C11 1.460(3)
C11 C12 1.350(3)
C11 C13 1.454(3)
C12 H12 0.9300
C13 O4A 1.364(19)
C13 N2A 1.31(3)
C14 C15 1.382(3)
C14 C19 1.368(3)
C14 N2A 1.53(4)
C15 H15 0.9300
C15 C16 1.371(4)
C16 H16 0.9300
C16 C17 1.381(4)
C17 H17 0.9300
C17 C18 1.381(4)
C18 H18 0.9300
C18 C19 1.376(3)
C19 O4A 1.49(2)

loop_
_geom_torsion_atom_site_label_1
_geom_torsion_atom_site_label_2
_geom_torsion_atom_site_label_3
_geom_torsion_atom_site_label_4
_geom_torsion
O4 C14 C15 C16 177.0(12)
O4 C14 C19 N2 4.4(13)
O4 C14 C19 C18 -177.6(10)
O1 C4 C5 C6 -176.85(19)
O1 C4 C9 C8 177.46(18)
O2 C8 C9 C4 177.17(17)
O2 C10 C11 C12 -4.2(3)
O2 C10 C11 C13 172.64(19)
O3 C10 C11 C12 176.2(2)
O3 C10 C11 C13 -7.0(4)
C1 N1 C3 S1 175.53(19)
C1 N1 C3 O1 -7.6(3)
C2 N1 C3 S1 -2.4(4)
C2 N1 C3 O1 174.5(2)
C3 O1 C4 C5 -57.6(3)
C3 O1 C4 C9 126.6(2)
C4 O1 C3 S1 -34.9(3)
C4 O1 C3 N1 148.03(19)
C4 C5 C6 C7 -0.9(4)
C5 C4 C9 C8 1.8(3)
C5 C6 C7 C8 2.5(3)
C5 C6 C7 C12 -173.1(2)
C6 C7 C8 O2 -179.16(19)
C6 C7 C8 C9 -1.9(3)
C6 C7 C12 C11 175.1(2)
C7 C8 C9 C4 -0.2(3)
C8 O2 C10 O3 -179.8(2)
C8 O2 C10 C11 0.5(3)
C8 C7 C12 C11 -0.5(3)
C9 C4 C5 C6 -1.3(4)
C10 O2 C8 C7 3.3(3)
C10 O2 C8 C9 -174.15(19)
C10 C11 C12 C7 4.2(3)
C10 C11 C13 O4 17.5(12)
C10 C11 C13 N2 -160.4(11)
C10 C11 C13 O4A -166.0(9)
C10 C11 C13 N2A 12.8(14)
C11 C13 O4A C19 179.0(5)
C11 C13 N2A C14 178.7(6)
C12 C7 C8 O2 -3.3(3)
C12 C7 C8 C9 173.98(19)
C12 C11 C13 O4 -165.7(11)
C12 C11 C13 N2 16.4(12)
C12 C11 C13 O4A 10.8(9)
C12 C11 C13 N2A -170.4(14)
C13 O4 C14 C15 -178.7(5)
C13 O4 C14 C19 -2.1(15)
C13 N2 C19 C14 -5.1(16)
C13 N2 C19 C18 177.2(6)
C13 C11 C12 C7 -172.6(2)
C14 O4 C13 N2 -0.9(18)
C14 O4 C13 C11 -179.2(6)
C14 C15 C16 C17 -0.1(4)
C14 C19 O4A C13 2.6(12)
C15 C14 C19 N2 -178.7(10)
C15 C14 C19 C18 -0.7(4)
C15 C14 C19 O4A 176.5(8)
C15 C14 N2A C13 -176.9(6)
C15 C16 C17 C18 -0.8(4)
C16 C17 C18 C19 1.0(4)
C17 C18 C19 N2 177.2(13)
C17 C18 C19 C14 -0.2(4)
C17 C18 C19 O4A -176.9(9)
C18 C19 O4A C13 179.6(4)
C19 N2 C13 O4 3.8(19)
C19 N2 C13 C11 -177.8(7)
C19 C14 C15 C16 0.8(4)
C19 C14 N2A C13 3.9(17)
O4A C13 N2A C14 -3(2)
N2A C13 O4A C19 0(2)
N2A C14 C15 C16 -178.3(14)
N2A C14 C19 C18 178.6(11)
N2A C14 C19 O4A -4.3(14)
